data_4320114
loop_
_publ_author_name
'Craig J. Matthews'
'Laurence K. Thompson'
'Stewart R. Parsons'
'Zhiqiang Xu'
'David O. Miller'
'Sarah L. Heath'

_publ_section_title
;
 Pentanuclear Homoleptic M5L6 (M = Mn(II), Co(II), Zn(II)) Complexes
 Formed by Strict Self-Assembly
;
_journal_name_full 'Inorganic Chemistry'
_journal_page_first 4448
_journal_page_last 4454
_journal_paper_doi 10.1021/ic010301p
_journal_volume 40
_journal_year 2001
_chemical_formula_sum 'C48 H65 N25 O31 Zn4'
_chemical_formula_weight 1749.73
_chemical_name_systematic
;

?

;
_space_group_IT_number 14
_symmetry_cell_setting monoclinic
_symmetry_space_group_name_Hall '-P 2yn'
_symmetry_space_group_name_H-M 'P 1 21/n 1'
_atom_sites_solution_hydrogens geom
_atom_sites_solution_primary direct
_atom_sites_solution_secondary difmap
_audit_creation_method SHELXL-97
_cell_angle_alpha 90.00
_cell_angle_beta 90.6980(10)
_cell_angle_gamma 90.00
_cell_formula_units_Z 4
_cell_length_a 14.8222(7)
_cell_length_b 21.4080(10)
_cell_length_c 21.6197(9)
_cell_measurement_temperature 193(2)
_cell_volume 6859.7(5)
_computing_structure_refinement 'SHELXL-97 (Sheldrick, 1997)'
_computing_structure_solution 'SHELXS-97 (Sheldrick, 1990)'
_diffrn_ambient_temperature 193(2)
_diffrn_measured_fraction_theta_full 0.970
_diffrn_measured_fraction_theta_max 0.970
_diffrn_radiation_monochromator graphite
_diffrn_radiation_source 'rotating anode'
_diffrn_radiation_type MoK\a
_diffrn_radiation_wavelength 0.71073
_diffrn_reflns_av_R_equivalents 0.0415
_diffrn_reflns_av_sigmaI/netI 0.0546
_diffrn_reflns_limit_h_max 13
_diffrn_reflns_limit_h_min -18
_diffrn_reflns_limit_k_max 25
_diffrn_reflns_limit_k_min -26
_diffrn_reflns_limit_l_max 26
_diffrn_reflns_limit_l_min -18
_diffrn_reflns_number 31633
_diffrn_reflns_theta_full 25.70
_diffrn_reflns_theta_max 25.70
_diffrn_reflns_theta_min 1.34
_exptl_absorpt_coefficient_mu 1.489
_exptl_absorpt_correction_T_max 0.801218
_exptl_absorpt_correction_T_min 0.508190
_exptl_absorpt_correction_type SADABS
_exptl_crystal_colour yellow
_exptl_crystal_density_diffrn 1.694
_exptl_crystal_density_method 'not measured'
_exptl_crystal_description plate
_exptl_crystal_F_000 3584
_exptl_crystal_size_max 0.39
_exptl_crystal_size_mid 0.32
_exptl_crystal_size_min 0.10
_refine_diff_density_max 1.039
_refine_diff_density_min -0.962
_refine_diff_density_rms 0.089
_refine_ls_extinction_method none
_refine_ls_goodness_of_fit_ref 0.931
_refine_ls_hydrogen_treatment mixed
_refine_ls_matrix_type full
_refine_ls_number_parameters 973
_refine_ls_number_reflns 13027
_refine_ls_number_restraints 0
_refine_ls_restrained_S_all 0.931
_refine_ls_R_factor_all 0.0669
_refine_ls_R_factor_gt 0.0451
_refine_ls_shift/su_max 0.001
_refine_ls_shift/su_mean 0.000
_refine_ls_structure_factor_coef Fsqd
_refine_ls_weighting_details 'w=1/[\s^2^(Fo^2^)+(0.1000P)^2^+0.0000P] where P=(Fo^2^+2Fc^2^)/3'
_refine_ls_weighting_scheme calc
_refine_ls_wR_factor_gt 0.1323
_refine_ls_wR_factor_ref 0.1428
_reflns_number_gt 9368
_reflns_number_total 13027
_reflns_threshold_expression >2sigma(I)
_cod_data_source_file ic010301p_3.cif
_cod_data_source_block '[Zn4(Poap)(Poap-H)3(H2O)4](NO3)5.1.5H2O(5)'
_cod_depositor_comments
;
The following automatic conversions were performed:

'_refine_ls_weighting_scheme' value 'calc
w=1/[\s^2^(Fo^2^)+(0.1000P)^2^+0.0000P] where P=(Fo^2^+2Fc^2^)/3' was
changed to 'calc'. New tag '_refine_ls_weighting_details' was
created. The value of the new tag was set to
'w=1/[\s^2^(Fo^2^)+(0.1000P)^2^+0.0000P] where P=(Fo^2^+2Fc^2^)/3'.

Automatic conversion script
Id: cif_fix_values 3143 2015-03-26 13:38:13Z robertas 
;
_cod_database_code 4320114

loop_
_symmetry_equiv_pos_as_xyz
'x, y, z'
'-x+1/2, y+1/2, -z+1/2'
'-x, -y, -z'
'x-1/2, -y-1/2, z-1/2'

loop_
_atom_site_label
_atom_site_type_symbol
_atom_site_fract_x
_atom_site_fract_y
_atom_site_fract_z
_atom_site_U_iso_or_equiv
_atom_site_adp_type
_atom_site_occupancy
_atom_site_calc_flag
_atom_site_refinement_flags
_atom_site_disorder_assembly
_atom_site_disorder_group
Zn1 Zn 0.09864(3) 0.44438(2) 0.30203(2) 0.02813(13) Uani 1 d . . .
Zn2 Zn 0.28829(3) 0.32683(2) 0.37342(2) 0.02426(12) Uani 1 d . . .
Zn3 Zn -0.06548(3) 0.29972(2) 0.23255(2) 0.02830(13) Uani 1 d . . .
Zn4 Zn 0.12827(3) 0.19332(2) 0.30635(2) 0.02668(13) Uani 1 d . . .
O1 O 0.16001(16) 0.37944(12) 0.36386(11) 0.0244(6) Uani 1 d . . .
O2 O 0.05688(17) 0.36792(13) 0.23715(11) 0.0285(6) Uani 1 d . . .
O3 O 0.00388(17) 0.25201(12) 0.30206(12) 0.0270(6) Uani 1 d . . .
O4 O 0.23426(17) 0.26364(12) 0.30743(12) 0.0278(6) Uani 1 d . . .
O5 O 0.0271(2) 0.50835(15) 0.24670(14) 0.0475(8) Uani 1 d . . .
O6 O 0.1561(2) 0.51677(13) 0.35305(14) 0.0391(7) Uani 1 d . . .
O7 O 0.34972(18) 0.40627(13) 0.41677(13) 0.0347(7) Uani 1 d . . .
O8 O -0.12669(19) 0.37400(15) 0.18944(14) 0.0436(8) Uani 1 d . . .
O9 O 0.0861(5) 0.0468(5) -0.0642(4) 0.294(7) Uani 1 d . . .
O10 O 0.0177(2) 0.11809(17) -0.02299(17) 0.0594(10) Uani 1 d . . .
O11 O 0.1491(2) 0.08692(17) 0.00906(14) 0.0501(9) Uani 1 d . . .
O12 O -0.1541(2) 0.46606(18) 0.08152(17) 0.0635(11) Uani 1 d . . .
O13 O -0.0224(2) 0.45054(17) 0.12086(19) 0.0631(11) Uani 1 d . . .
O14 O -0.0519(3) 0.5330(2) 0.0669(3) 0.1028(19) Uani 1 d . . .
O15 O -0.0724(5) 0.6325(7) 0.2720(5) 0.379(11) Uani 1 d . . .
O16 O 0.0255(4) 0.6471(3) 0.2266(3) 0.126(2) Uani 1 d . . .
O17 O -0.0990(3) 0.6896(2) 0.1982(2) 0.0990(17) Uani 1 d . . .
O18 O 0.1195(3) 0.0635(2) 0.59300(18) 0.0781(13) Uani 1 d . . .
O19 O 0.1863(2) 0.05626(17) 0.68181(15) 0.0533(9) Uani 1 d . . .
O20 O 0.2086(2) 0.13677(18) 0.62602(16) 0.0590(10) Uani 1 d . . .
O21 O -0.0055(2) 0.26025(19) 0.56830(16) 0.0563(9) Uani 1 d . . .
O22 O -0.1477(2) 0.28165(16) 0.55922(15) 0.0494(9) Uani 1 d . . .
O23 O -0.1014(2) 0.18759(16) 0.54292(16) 0.0508(9) Uani 1 d . . .
O24 O -0.3583(4) 0.5777(4) 0.0834(3) 0.144(3) Uani 1 d . . .
O25 O -0.2008(2) 0.60550(18) 0.02399(19) 0.0678(11) Uani 1 d . . .
O26 O -0.2546(4) 0.6060(4) 0.1796(4) 0.199(4) Uani 1 d . . .
O27 O -0.1659(5) 0.5130(4) 0.2317(4) 0.175(3) Uani 1 d . . .
O28 O 0.19609(19) 0.29161(14) 0.04185(13) 0.0387(7) Uani 1 d . . .
O29 O 0.0376(3) 0.61184(17) 0.37449(18) 0.0661(11) Uani 1 d . . .
O30 O 0.2305(2) 0.48571(15) 0.46958(14) 0.0452(8) Uani 1 d . . .
O31 O 0.1120(2) 0.42343(17) 0.54506(16) 0.0556(9) Uani 1 d . . .
N1 N -0.0085(2) 0.42530(15) 0.35980(15) 0.0274(7) Uani 1 d . . .
N2 N 0.1246(2) 0.32162(15) 0.45104(15) 0.0268(7) Uani 1 d . . .
N3 N 0.2125(2) 0.29875(15) 0.44513(14) 0.0254(7) Uani 1 d . . .
N4 N 0.1870(2) 0.23345(17) 0.52883(16) 0.0352(8) Uani 1 d . . .
N5 N 0.3727(2) 0.25517(15) 0.42369(15) 0.0278(7) Uani 1 d . . .
N6 N 0.2039(2) 0.43901(15) 0.23786(15) 0.0283(7) Uani 1 d . . .
N7 N 0.0981(2) 0.31433(16) 0.15251(15) 0.0284(7) Uani 1 d . . .
N8 N 0.0189(2) 0.27996(15) 0.15869(14) 0.0265(7) Uani 1 d . . .
N9 N 0.0451(2) 0.22018(16) 0.06925(15) 0.0329(8) Uani 1 d . . .
N10 N -0.1333(2) 0.22464(17) 0.18127(16) 0.0336(8) Uani 1 d . . .
N11 N -0.1608(2) 0.30134(16) 0.30428(15) 0.0296(8) Uani 1 d . . .
N12 N -0.0226(2) 0.20142(16) 0.39545(15) 0.0286(7) Uani 1 d . . .
N13 N 0.0634(2) 0.17675(16) 0.38577(14) 0.0273(7) Uani 1 d . . .
N14 N 0.0493(2) 0.12277(17) 0.47875(15) 0.0365(9) Uani 1 d . . .
N15 N 0.2169(2) 0.12743(16) 0.35874(15) 0.0287(7) Uani 1 d . . .
N16 N 0.3777(2) 0.33828(15) 0.29963(14) 0.0252(7) Uani 1 d . . .
N17 N 0.2679(2) 0.21938(16) 0.21226(14) 0.0290(7) Uani 1 d . . .
N18 N 0.1904(2) 0.18500(15) 0.22395(14) 0.0269(7) Uani 1 d . . .
N19 N 0.2101(2) 0.13915(17) 0.12825(15) 0.0332(8) Uani 1 d . . .
N20 N 0.0469(2) 0.12253(16) 0.25012(15) 0.0303(8) Uani 1 d . . .
N21 N 0.0830(3) 0.0827(2) -0.02522(19) 0.0570(12) Uani 1 d . . .
N22 N -0.0772(3) 0.48384(18) 0.08972(19) 0.0460(10) Uani 1 d . . .
N23 N -0.0486(4) 0.6565(3) 0.2292(3) 0.090(2) Uani 1 d . . .
N24 N 0.1717(3) 0.0854(2) 0.63394(18) 0.0477(11) Uani 1 d . . .
N25 N -0.0839(2) 0.24273(19) 0.55693(16) 0.0391(9) Uani 1 d . . .
C1 C -0.0920(3) 0.4502(2) 0.3566(2) 0.0378(10) Uani 1 d . . .
C2 C -0.1571(3) 0.4355(2) 0.3987(2) 0.0387(11) Uani 1 d . . .
C3 C -0.1366(3) 0.3948(2) 0.4461(2) 0.0382(10) Uani 1 d . . .
C4 C -0.0513(3) 0.36870(19) 0.45019(18) 0.0307(9) Uani 1 d . . .
C5 C 0.0115(2) 0.38588(17) 0.40574(17) 0.0251(8) Uani 1 d . . .
C6 C 0.1058(2) 0.36063(17) 0.40666(16) 0.0233(8) Uani 1 d . . .
C7 C 0.2377(2) 0.25569(18) 0.48365(17) 0.0258(8) Uani 1 d . . .
C8 C 0.3293(2) 0.22941(18) 0.47251(17) 0.0258(8) Uani 1 d . . .
C9 C 0.3672(3) 0.18185(19) 0.50704(19) 0.0322(9) Uani 1 d . . .
C10 C 0.4519(3) 0.1590(2) 0.4906(2) 0.0385(10) Uani 1 d . . .
C11 C 0.4943(3) 0.1840(2) 0.4403(2) 0.0372(10) Uani 1 d . . .
C12 C 0.4538(3) 0.2316(2) 0.40898(19) 0.0323(9) Uani 1 d . . .
C13 C 0.2758(3) 0.4765(2) 0.2397(2) 0.0358(10) Uani 1 d . . .
C14 C 0.3427(3) 0.4732(2) 0.1959(2) 0.0397(11) Uani 1 d . . .
C15 C 0.3358(3) 0.4307(2) 0.1492(2) 0.0417(11) Uani 1 d . . .
C16 C 0.2608(3) 0.3916(2) 0.1469(2) 0.0371(10) Uani 1 d . . .
C17 C 0.1965(3) 0.39692(19) 0.19186(17) 0.0276(9) Uani 1 d . . .
C18 C 0.1123(2) 0.35843(18) 0.19523(17) 0.0263(8) Uani 1 d . . .
C19 C -0.0014(3) 0.23725(18) 0.11845(17) 0.0262(8) Uani 1 d . . .
C20 C -0.0890(3) 0.20533(19) 0.13064(18) 0.0297(9) Uani 1 d . . .
C21 C -0.1235(3) 0.1596(2) 0.0916(2) 0.0424(11) Uani 1 d . . .
C22 C -0.2060(3) 0.1330(2) 0.1059(2) 0.0534(13) Uani 1 d . . .
C23 C -0.2509(3) 0.1518(2) 0.1571(3) 0.0526(13) Uani 1 d . . .
C24 C -0.2126(3) 0.1977(2) 0.1933(2) 0.0463(12) Uani 1 d . . .
C25 C -0.2437(3) 0.3271(2) 0.30280(19) 0.0361(10) Uani 1 d . . .
C26 C -0.3060(3) 0.3164(2) 0.3484(2) 0.0375(10) Uani 1 d . . .
C27 C -0.2833(3) 0.2772(2) 0.39685(19) 0.0365(10) Uani 1 d . . .
C28 C -0.1982(3) 0.2506(2) 0.39913(18) 0.0304(9) Uani 1 d . . .
C29 C -0.1382(2) 0.26395(18) 0.35140(17) 0.0259(8) Uani 1 d . . .
C30 C -0.0455(2) 0.23800(18) 0.34946(17) 0.0259(8) Uani 1 d . . .
C31 C 0.0928(2) 0.13802(19) 0.42713(18) 0.0274(9) Uani 1 d . . .
C32 C 0.1822(2) 0.10773(19) 0.41290(17) 0.0275(8) Uani 1 d . . .
C33 C 0.2244(3) 0.0651(2) 0.45027(19) 0.0341(10) Uani 1 d . . .
C34 C 0.3081(3) 0.0419(2) 0.4325(2) 0.0407(11) Uani 1 d . . .
C35 C 0.3447(3) 0.0623(2) 0.3782(2) 0.0378(11) Uani 1 d . . .
C36 C 0.2975(3) 0.1043(2) 0.34272(19) 0.0350(10) Uani 1 d . . .
C37 C 0.4510(3) 0.37537(19) 0.29782(18) 0.0304(9) Uani 1 d . . .
C38 C 0.5149(3) 0.3710(2) 0.25186(19) 0.0347(10) Uani 1 d . . .
C39 C 0.5048(3) 0.3257(2) 0.2070(2) 0.0376(10) Uani 1 d . . .
C40 C 0.4301(3) 0.2872(2) 0.20812(19) 0.0340(10) Uani 1 d . . .
C41 C 0.3675(2) 0.29563(18) 0.25518(17) 0.0250(8) Uani 1 d . . .
C42 C 0.2840(2) 0.25700(18) 0.25877(17) 0.0249(8) Uani 1 d . . .
C43 C 0.1657(2) 0.14637(18) 0.18091(17) 0.0265(8) Uani 1 d . . .
C44 C 0.0845(3) 0.10944(18) 0.19460(18) 0.0273(8) Uani 1 d . . .
C45 C 0.0474(3) 0.0650(2) 0.1554(2) 0.0381(10) Uani 1 d . . .
C46 C -0.0324(3) 0.0354(2) 0.1725(2) 0.0479(12) Uani 1 d . . .
C47 C -0.0709(3) 0.0496(2) 0.2283(2) 0.0447(12) Uani 1 d . . .
C48 C -0.0296(3) 0.0930(2) 0.2658(2) 0.0375(10) Uani 1 d . . .
H1 H -0.1062 0.4798 0.3243 0.046 Uiso 1 d . . .
H2 H -0.2154 0.4533 0.3950 0.046 Uiso 1 d . . .
H3 H -0.1815 0.3853 0.4756 0.046 Uiso 1 d . . .
H4 H -0.0360 0.3391 0.4826 0.039 Uiso 1 d . . .
H5 H 0.1277 0.2484 0.5349 0.040 Uiso 1 d . . .
H6 H 0.2104 0.2011 0.5554 0.040 Uiso 1 d . . .
H7 H 0.3348 0.1640 0.5409 0.037 Uiso 1 d . . .
H8 H 0.4803 0.1268 0.5147 0.045 Uiso 1 d . . .
H9 H 0.5526 0.1687 0.4282 0.044 Uiso 1 d . . .
H10 H 0.4847 0.2504 0.3744 0.039 Uiso 1 d . . .
H11 H 0.0117 0.4927 0.2062 0.058 Uiso 1 d . . .
H12 H 0.0333 0.5524 0.2444 0.058 Uiso 1 d . . .
H13 H 0.2818 0.5061 0.2721 0.044 Uiso 1 d . . .
H14 H 0.3938 0.5009 0.1986 0.046 Uiso 1 d . . .
H15 H 0.3820 0.4284 0.1185 0.050 Uiso 1 d . . .
H16 H 0.2541 0.3607 0.1148 0.046 Uiso 1 d . . .
H17 H 0.1393 0.3060 0.1248 0.025 Uiso 1 d . . .
H18 H 0.1021 0.2403 0.0606 0.039 Uiso 1 d . . .
H19 H 0.0245 0.1883 0.0424 0.039 Uiso 1 d . . .
H20 H -0.0899 0.1460 0.0556 0.053 Uiso 1 d . . .
H21 H -0.2331 0.1017 0.0790 0.065 Uiso 1 d . . .
H22 H -0.3079 0.1336 0.1686 0.062 Uiso 1 d . . .
H23 H -0.2441 0.2118 0.2298 0.057 Uiso 1 d . . .
H24 H 0.1239 0.5570 0.3541 0.047 Uiso 1 d . . .
H25 H 0.1790 0.5129 0.3911 0.047 Uiso 1 d . . .
H26 H -0.2596 0.3546 0.2693 0.042 Uiso 1 d . . .
H27 H -0.3650 0.3347 0.3450 0.044 Uiso 1 d . . .
H28 H -0.3256 0.2689 0.4286 0.044 Uiso 1 d . . .
H29 H -0.1805 0.2230 0.4319 0.038 Uiso 1 d . . .
H30 H -0.0081 0.1415 0.4878 0.044 Uiso 1 d . . .
H31 H 0.0743 0.0936 0.5073 0.044 Uiso 1 d . . .
H32 H 0.1957 0.0517 0.4880 0.041 Uiso 1 d . . .
H33 H 0.3386 0.0107 0.4577 0.047 Uiso 1 d . . .
H34 H 0.4038 0.0499 0.3657 0.046 Uiso 1 d . . .
H35 H 0.3223 0.1176 0.3043 0.043 Uiso 1 d . . .
H36 H -0.1915 0.3822 0.1758 0.052 Uiso 1 d . . .
H37 H -0.0998 0.3993 0.1673 0.052 Uiso 1 d . . .
H38 H 0.4593 0.4063 0.3303 0.037 Uiso 1 d . . .
H39 H 0.5650 0.3997 0.2504 0.039 Uiso 1 d . . .
H40 H 0.5506 0.3206 0.1763 0.044 Uiso 1 d . . .
H41 H 0.4203 0.2563 0.1769 0.042 Uiso 1 d . . .
H42 H 0.2634 0.1637 0.1208 0.041 Uiso 1 d . . .
H43 H 0.1910 0.1100 0.0978 0.041 Uiso 1 d . . .
H44 H 0.0770 0.0545 0.1173 0.046 Uiso 1 d . . .
H45 H -0.0604 0.0057 0.1449 0.058 Uiso 1 d . . .
H46 H -0.1250 0.0289 0.2414 0.052 Uiso 1 d . . .
H47 H -0.0578 0.1030 0.3046 0.046 Uiso 1 d . . .
H48 H 0.3163 0.4380 0.4324 0.042 Uiso 1 d . . .
H49 H 0.4029 0.4081 0.4342 0.042 Uiso 1 d . . .
H50 H -0.3025 0.5880 0.0634 0.166 Uiso 1 d . . .
H51 H -0.3477 0.5846 0.1276 0.166 Uiso 1 d . . .
H52 H -0.2443 0.5934 0.0488 0.081 Uiso 1 d . . .
H53 H -0.1565 0.5835 0.0352 0.081 Uiso 1 d . . .
H54 H -0.2754 0.6202 0.1424 0.222 Uiso 1 d . . .
H55 H -0.2570 0.5671 0.1898 0.222 Uiso 1 d . . .
H56 H -0.1270 0.4945 0.2002 0.195 Uiso 1 d . . .
H57 H -0.1339 0.5520 0.2436 0.195 Uiso 1 d . . .
H58 H 0.1855 0.2479 0.0349 0.047 Uiso 1 d . . .
H59 H 0.1389 0.3116 0.0469 0.047 Uiso 1 d . . .
H60 H 0.0465 0.6228 0.3333 0.079 Uiso 1 d . . .
H61 H 0.0854 0.5842 0.3882 0.079 Uiso 1 d . . .
H62 H 0.2595 0.5166 0.4874 0.054 Uiso 1 d . . .
H63 H 0.1860 0.4785 0.4969 0.054 Uiso 1 d . . .
H64 H 0.1027 0.3785 0.5187 0.067 Uiso 1 d . . .
H65 H 0.0721 0.4118 0.5797 0.067 Uiso 1 d . . .

loop_
_atom_site_aniso_label
_atom_site_aniso_U_11
_atom_site_aniso_U_22
_atom_site_aniso_U_33
_atom_site_aniso_U_23
_atom_site_aniso_U_13
_atom_site_aniso_U_12
Zn1 0.0285(2) 0.0302(3) 0.0256(2) 0.00245(19) -0.00210(18) -0.00259(19)
Zn2 0.0219(2) 0.0284(2) 0.0225(2) -0.00263(18) 0.00247(17) -0.00125(18)
Zn3 0.0258(2) 0.0357(3) 0.0235(2) 0.0017(2) 0.00305(18) -0.0021(2)
Zn4 0.0235(2) 0.0330(3) 0.0236(2) -0.00219(19) 0.00428(18) -0.00254(19)
O1 0.0221(13) 0.0272(14) 0.0241(13) 0.0029(11) 0.0010(10) 0.0008(11)
O2 0.0290(14) 0.0359(16) 0.0206(13) -0.0013(12) 0.0038(11) -0.0080(12)
O3 0.0252(13) 0.0310(15) 0.0249(14) 0.0026(11) 0.0067(11) 0.0002(12)
O4 0.0249(13) 0.0352(16) 0.0234(14) -0.0071(12) 0.0092(11) -0.0052(12)
O5 0.052(2) 0.048(2) 0.0414(19) 0.0168(16) -0.0138(15) -0.0016(16)
O6 0.0473(18) 0.0318(16) 0.0380(17) -0.0063(13) -0.0074(13) -0.0008(14)
O7 0.0258(14) 0.0373(17) 0.0408(17) -0.0112(14) -0.0024(12) -0.0021(13)
O8 0.0349(16) 0.0436(19) 0.052(2) 0.0161(15) 0.0084(14) 0.0015(14)
O9 0.208(8) 0.353(12) 0.317(11) -0.300(10) -0.203(8) 0.188(8)
O10 0.045(2) 0.062(2) 0.071(3) -0.022(2) -0.0130(17) 0.0141(18)
O11 0.0351(17) 0.074(2) 0.0412(19) -0.0163(17) -0.0077(14) -0.0019(17)
O12 0.052(2) 0.074(3) 0.064(2) 0.023(2) -0.0191(18) -0.026(2)
O13 0.0418(19) 0.056(2) 0.092(3) 0.036(2) -0.0039(19) -0.0001(17)
O14 0.053(3) 0.064(3) 0.191(5) 0.072(3) -0.033(3) -0.025(2)
O15 0.122(6) 0.63(2) 0.388(14) 0.406(17) 0.144(8) 0.146(10)
O16 0.076(4) 0.118(5) 0.182(6) 0.003(4) -0.022(4) 0.025(3)
O17 0.095(4) 0.106(4) 0.097(4) 0.042(3) 0.018(3) 0.054(3)
O18 0.059(3) 0.125(4) 0.049(2) 0.016(2) -0.013(2) 0.009(3)
O19 0.058(2) 0.069(2) 0.0328(18) 0.0158(17) 0.0048(15) 0.0090(18)
O20 0.056(2) 0.060(2) 0.061(2) 0.0263(19) 0.0127(18) 0.0209(19)
O21 0.0324(18) 0.085(3) 0.051(2) 0.0045(19) 0.0023(15) -0.0121(18)
O22 0.0475(19) 0.053(2) 0.048(2) 0.0054(16) 0.0167(16) 0.0134(17)
O23 0.049(2) 0.046(2) 0.058(2) -0.0046(17) 0.0165(16) -0.0027(16)
O24 0.098(4) 0.207(7) 0.126(5) 0.031(5) 0.040(4) 0.018(5)
O25 0.053(2) 0.057(2) 0.093(3) 0.025(2) 0.002(2) 0.0076(18)
O26 0.117(5) 0.284(10) 0.198(7) 0.135(7) 0.059(5) 0.085(6)
O27 0.185(7) 0.160(7) 0.177(7) -0.025(6) -0.051(6) -0.019(6)
O28 0.0310(15) 0.0470(19) 0.0381(17) -0.0065(14) 0.0083(13) 0.0025(14)
O29 0.073(3) 0.048(2) 0.077(3) -0.003(2) 0.003(2) 0.0142(19)
O30 0.0450(18) 0.0444(19) 0.0459(19) -0.0149(15) -0.0066(14) 0.0034(15)
O31 0.055(2) 0.057(2) 0.054(2) -0.0164(18) -0.0034(17) 0.0000(18)
N1 0.0205(16) 0.0294(18) 0.0320(18) -0.0011(15) -0.0035(13) 0.0011(14)
N2 0.0212(16) 0.0312(18) 0.0281(18) 0.0018(15) 0.0022(13) 0.0036(14)
N3 0.0231(16) 0.0301(18) 0.0230(17) 0.0001(14) 0.0010(13) 0.0069(14)
N4 0.0339(19) 0.040(2) 0.0318(19) 0.0095(16) 0.0027(15) 0.0082(16)
N5 0.0241(16) 0.0289(18) 0.0304(18) -0.0041(14) -0.0013(13) -0.0006(14)
N6 0.0233(16) 0.0305(18) 0.0308(18) 0.0033(15) -0.0051(13) -0.0041(14)
N7 0.0258(17) 0.0343(19) 0.0250(17) -0.0009(15) 0.0032(13) -0.0051(15)
N8 0.0262(17) 0.0310(18) 0.0225(16) -0.0010(14) -0.0001(13) -0.0080(14)
N9 0.0327(18) 0.034(2) 0.0317(19) -0.0066(16) 0.0014(15) -0.0015(16)
N10 0.0281(18) 0.038(2) 0.035(2) 0.0026(16) -0.0011(15) -0.0051(15)
N11 0.0246(17) 0.039(2) 0.0256(18) 0.0016(15) 0.0020(13) 0.0010(15)
N12 0.0197(15) 0.041(2) 0.0256(18) 0.0003(15) 0.0048(13) 0.0033(14)
N13 0.0220(16) 0.0370(19) 0.0231(17) 0.0014(15) 0.0018(13) 0.0048(14)
N14 0.0338(19) 0.049(2) 0.0265(18) 0.0104(16) 0.0052(15) 0.0098(17)
N15 0.0244(16) 0.0326(19) 0.0291(18) -0.0041(15) 0.0014(13) -0.0015(14)
N16 0.0222(16) 0.0296(18) 0.0237(17) 0.0022(14) -0.0015(13) -0.0015(14)
N17 0.0260(17) 0.038(2) 0.0232(17) -0.0057(15) 0.0018(13) -0.0051(15)
N18 0.0251(16) 0.0342(19) 0.0214(17) -0.0056(14) 0.0017(13) -0.0056(14)
N19 0.0347(19) 0.040(2) 0.0247(18) -0.0100(15) 0.0019(14) -0.0023(16)
N20 0.0285(17) 0.0317(19) 0.0308(19) -0.0006(15) 0.0010(14) -0.0007(15)
N21 0.061(3) 0.067(3) 0.043(2) -0.034(2) -0.022(2) 0.016(2)
N22 0.041(2) 0.041(2) 0.056(3) 0.013(2) 0.0011(19) -0.0074(19)
N23 0.088(4) 0.104(4) 0.079(4) 0.050(3) 0.054(3) 0.057(4)
N24 0.036(2) 0.068(3) 0.039(2) 0.013(2) 0.0086(18) 0.020(2)
N25 0.036(2) 0.056(3) 0.0260(19) 0.0064(18) 0.0084(15) 0.0016(19)
C1 0.033(2) 0.038(3) 0.041(3) 0.001(2) -0.0057(19) 0.0088(19)
C2 0.024(2) 0.042(3) 0.051(3) -0.009(2) -0.0005(19) 0.0082(19)
C3 0.028(2) 0.043(3) 0.044(3) -0.009(2) 0.0084(19) -0.0014(19)
C4 0.027(2) 0.033(2) 0.032(2) -0.0018(18) 0.0020(16) 0.0025(17)
C5 0.0242(19) 0.024(2) 0.027(2) -0.0065(16) -0.0006(15) -0.0005(16)
C6 0.0246(18) 0.025(2) 0.0200(19) -0.0036(16) -0.0015(15) 0.0010(16)
C7 0.026(2) 0.027(2) 0.024(2) -0.0049(16) -0.0030(15) 0.0006(16)
C8 0.028(2) 0.025(2) 0.025(2) -0.0057(16) -0.0043(15) -0.0021(16)
C9 0.035(2) 0.030(2) 0.032(2) 0.0015(18) -0.0059(18) 0.0021(18)
C10 0.036(2) 0.034(2) 0.045(3) 0.000(2) -0.012(2) 0.012(2)
C11 0.028(2) 0.039(3) 0.045(3) -0.008(2) -0.0042(19) 0.0094(19)
C12 0.025(2) 0.035(2) 0.037(2) -0.0050(19) -0.0010(17) 0.0022(18)
C13 0.034(2) 0.035(2) 0.039(2) 0.0020(19) -0.0067(18) -0.0065(19)
C14 0.026(2) 0.038(3) 0.054(3) 0.011(2) -0.0045(19) -0.0090(19)
C15 0.028(2) 0.050(3) 0.048(3) 0.008(2) 0.0074(19) -0.007(2)
C16 0.035(2) 0.040(3) 0.036(2) -0.001(2) 0.0028(18) -0.008(2)
C17 0.0260(19) 0.032(2) 0.025(2) 0.0064(17) -0.0033(15) -0.0047(17)
C18 0.0255(19) 0.029(2) 0.024(2) 0.0036(16) -0.0046(16) -0.0031(17)
C19 0.029(2) 0.024(2) 0.026(2) 0.0040(16) -0.0039(16) 0.0005(16)
C20 0.031(2) 0.028(2) 0.030(2) 0.0068(18) -0.0044(17) -0.0005(17)
C21 0.046(3) 0.040(3) 0.041(3) -0.005(2) -0.006(2) -0.012(2)
C22 0.051(3) 0.051(3) 0.059(3) -0.010(3) -0.011(2) -0.017(3)
C23 0.038(3) 0.051(3) 0.069(4) 0.002(3) -0.003(2) -0.018(2)
C24 0.036(2) 0.053(3) 0.050(3) 0.003(2) 0.002(2) -0.012(2)
C25 0.030(2) 0.048(3) 0.031(2) 0.004(2) -0.0020(17) 0.008(2)
C26 0.023(2) 0.053(3) 0.037(2) 0.000(2) 0.0004(17) 0.008(2)
C27 0.022(2) 0.053(3) 0.034(2) -0.001(2) 0.0055(17) -0.0009(19)
C28 0.026(2) 0.041(2) 0.025(2) 0.0040(18) 0.0029(16) -0.0023(18)
C29 0.0211(18) 0.032(2) 0.025(2) -0.0039(17) -0.0026(15) -0.0030(16)
C30 0.0245(19) 0.030(2) 0.023(2) -0.0015(17) 0.0009(15) -0.0012(16)
C31 0.0223(19) 0.032(2) 0.028(2) -0.0022(17) -0.0008(16) -0.0024(17)
C32 0.0239(19) 0.034(2) 0.024(2) -0.0058(17) -0.0040(15) -0.0030(17)
C33 0.033(2) 0.038(2) 0.032(2) -0.0014(19) -0.0005(17) 0.0030(19)
C34 0.039(2) 0.045(3) 0.038(3) -0.008(2) -0.009(2) 0.011(2)
C35 0.025(2) 0.050(3) 0.038(2) -0.014(2) -0.0035(18) 0.008(2)
C36 0.029(2) 0.042(3) 0.034(2) -0.008(2) 0.0049(18) 0.0019(19)
C37 0.028(2) 0.034(2) 0.029(2) 0.0013(18) -0.0023(16) -0.0063(18)
C38 0.023(2) 0.042(3) 0.038(2) 0.007(2) -0.0006(17) -0.0057(18)
C39 0.027(2) 0.051(3) 0.034(2) 0.005(2) 0.0091(18) -0.002(2)
C40 0.031(2) 0.042(3) 0.030(2) -0.0029(19) 0.0057(17) -0.0006(19)
C41 0.0211(18) 0.030(2) 0.023(2) 0.0063(17) -0.0017(15) -0.0004(16)
C42 0.0190(18) 0.032(2) 0.024(2) -0.0002(17) -0.0004(15) 0.0019(16)
C43 0.0258(19) 0.027(2) 0.026(2) -0.0006(17) -0.0018(15) 0.0064(16)
C44 0.029(2) 0.024(2) 0.030(2) 0.0018(17) -0.0071(16) 0.0023(16)
C45 0.044(3) 0.034(2) 0.037(2) -0.0066(19) -0.0040(19) -0.007(2)
C46 0.051(3) 0.036(3) 0.057(3) -0.004(2) -0.007(2) -0.013(2)
C47 0.038(2) 0.032(2) 0.064(3) 0.007(2) 0.002(2) -0.008(2)
C48 0.031(2) 0.033(2) 0.048(3) 0.001(2) 0.0028(19) -0.0002(19)

loop_
_atom_type_symbol
_atom_type_description
_atom_type_scat_dispersion_real
_atom_type_scat_dispersion_imag
_atom_type_scat_source
C C 0.0033 0.0016 'International Tables Vol C Tables 4.2.6.8 and 6.1.1.4'
H H 0.0000 0.0000 'International Tables Vol C Tables 4.2.6.8 and 6.1.1.4'
N N 0.0061 0.0033 'International Tables Vol C Tables 4.2.6.8 and 6.1.1.4'
O O 0.0106 0.0060 'International Tables Vol C Tables 4.2.6.8 and 6.1.1.4'
Zn Zn 0.2839 1.4301 'International Tables Vol C Tables 4.2.6.8 and 6.1.1.4'

loop_
_geom_angle_atom_site_label_1
_geom_angle_atom_site_label_2
_geom_angle_atom_site_label_3
_geom_angle
_geom_angle_site_symmetry_1
_geom_angle_site_symmetry_3
_geom_angle_publ_flag
N1 Zn1 O6 98.00(12) . . ?
N1 Zn1 O5 94.97(13) . . ?
O6 Zn1 O5 90.97(12) . . ?
N1 Zn1 N6 165.12(13) . . ?
O6 Zn1 N6 95.06(12) . . ?
O5 Zn1 N6 91.91(13) . . ?
N1 Zn1 O1 79.47(11) . . ?
O6 Zn1 O1 89.10(11) . . ?
O5 Zn1 O1 174.39(11) . . ?
N6 Zn1 O1 93.67(11) . . ?
N1 Zn1 O2 91.47(11) . . ?
O6 Zn1 O2 170.48(11) . . ?
O5 Zn1 O2 89.20(12) . . ?
N6 Zn1 O2 75.42(11) . . ?
O1 Zn1 O2 91.65(10) . . ?
N3 Zn2 N16 168.74(13) . . ?
N3 Zn2 O4 96.78(11) . . ?
N16 Zn2 O4 78.45(11) . . ?
N3 Zn2 O7 97.94(12) . . ?
N16 Zn2 O7 88.33(11) . . ?
O4 Zn2 O7 163.49(11) . . ?
N3 Zn2 O1 74.83(11) . . ?
N16 Zn2 O1 114.72(11) . . ?
O4 Zn2 O1 86.83(10) . . ?
O7 Zn2 O1 89.83(10) . . ?
N3 Zn2 N5 74.75(12) . . ?
N16 Zn2 N5 95.40(12) . . ?
O4 Zn2 N5 95.36(11) . . ?
O7 Zn2 N5 95.70(11) . . ?
O1 Zn2 N5 149.55(10) . . ?
O8 Zn3 O3 157.28(12) . . ?
O8 Zn3 N8 94.33(12) . . ?
O3 Zn3 N8 99.09(11) . . ?
O8 Zn3 N11 91.42(12) . . ?
O3 Zn3 N11 78.85(11) . . ?
N8 Zn3 N11 168.44(13) . . ?
O8 Zn3 N10 98.12(13) . . ?
O3 Zn3 N10 103.03(12) . . ?
N8 Zn3 N10 74.88(12) . . ?
N11 Zn3 N10 94.40(13) . . ?
O8 Zn3 O2 82.71(11) . . ?
O3 Zn3 O2 84.21(10) . . ?
N8 Zn3 O2 71.68(10) . . ?
N11 Zn3 O2 119.09(11) . . ?
N10 Zn3 O2 146.51(11) . . ?
N13 Zn4 N18 164.66(14) . . ?
N13 Zn4 O4 117.76(12) . . ?
N18 Zn4 O4 74.59(11) . . ?
N13 Zn4 N15 74.87(12) . . ?
N18 Zn4 N15 96.91(12) . . ?
O4 Zn4 N15 90.65(11) . . ?
N13 Zn4 O3 74.42(11) . . ?
N18 Zn4 O3 113.41(11) . . ?
O4 Zn4 O3 101.94(10) . . ?
N15 Zn4 O3 149.23(10) . . ?
N13 Zn4 N20 94.75(12) . . ?
N18 Zn4 N20 73.46(12) . . ?
O4 Zn4 N20 147.49(10) . . ?
N15 Zn4 N20 98.93(12) . . ?
O3 Zn4 N20 85.43(11) . . ?
C6 O1 Zn1 112.8(2) . . ?
C6 O1 Zn2 108.3(2) . . ?
Zn1 O1 Zn2 138.66(12) . . ?
C18 O2 Zn1 113.3(2) . . ?
C18 O2 Zn3 112.7(2) . . ?
Zn1 O2 Zn3 133.98(11) . . ?
C30 O3 Zn3 113.8(2) . . ?
C30 O3 Zn4 108.1(2) . . ?
Zn3 O3 Zn4 135.04(12) . . ?
C42 O4 Zn2 113.7(2) . . ?
C42 O4 Zn4 109.4(2) . . ?
Zn2 O4 Zn4 135.79(12) . . ?
N23 O15 O16 36.9(4) . . ?
N23 O16 O15 37.0(4) . . ?
C5 N1 C1 118.9(3) . . ?
C5 N1 Zn1 114.1(2) . . ?
C1 N1 Zn1 126.9(3) . . ?
C6 N2 N3 110.4(3) . . ?
C7 N3 N2 116.9(3) . . ?
C7 N3 Zn2 123.2(2) . . ?
N2 N3 Zn2 119.6(2) . . ?
C12 N5 C8 117.6(3) . . ?
C12 N5 Zn2 129.4(3) . . ?
C8 N5 Zn2 112.7(2) . . ?
C13 N6 C17 118.8(3) . . ?
C13 N6 Zn1 123.2(3) . . ?
C17 N6 Zn1 118.0(2) . . ?
C18 N7 N8 115.7(3) . . ?
C19 N8 N7 119.9(3) . . ?
C19 N8 Zn3 121.4(3) . . ?
N7 N8 Zn3 118.7(2) . . ?
C24 N10 C20 117.6(4) . . ?
C24 N10 Zn3 128.1(3) . . ?
C20 N10 Zn3 114.3(3) . . ?
C29 N11 C25 118.9(3) . . ?
C29 N11 Zn3 112.8(2) . . ?
C25 N11 Zn3 127.4(3) . . ?
C30 N12 N13 110.0(3) . . ?
C31 N13 N12 116.0(3) . . ?
C31 N13 Zn4 123.0(3) . . ?
N12 N13 Zn4 120.5(2) . . ?
C36 N15 C32 117.2(3) . . ?
C36 N15 Zn4 128.6(3) . . ?
C32 N15 Zn4 114.2(2) . . ?
C41 N16 C37 117.9(3) . . ?
C41 N16 Zn2 113.6(2) . . ?
C37 N16 Zn2 127.4(3) . . ?
C42 N17 N18 109.2(3) . . ?
C43 N18 N17 115.7(3) . . ?
C43 N18 Zn4 124.2(3) . . ?
N17 N18 Zn4 119.9(2) . . ?
C48 N20 C44 118.8(4) . . ?
C48 N20 Zn4 128.3(3) . . ?
C44 N20 Zn4 112.8(2) . . ?
O9 N21 O11 117.2(5) . . ?
O9 N21 O10 118.8(5) . . ?
O11 N21 O10 123.7(4) . . ?
O12 N22 O14 120.2(4) . . ?
O12 N22 O13 119.7(4) . . ?
O14 N22 O13 120.0(4) . . ?
O16 N23 O15 106.1(7) . . ?
O16 N23 O17 132.1(6) . . ?
O15 N23 O17 121.6(6) . . ?
O19 N24 O20 119.6(5) . . ?
O19 N24 O18 120.4(5) . . ?
O20 N24 O18 120.0(4) . . ?
O21 N25 O23 121.7(4) . . ?
O21 N25 O22 119.5(4) . . ?
O23 N25 O22 118.8(4) . . ?
N1 C1 C2 121.9(4) . . ?
C1 C2 C3 119.3(4) . . ?
C2 C3 C4 119.7(4) . . ?
C3 C4 C5 117.8(4) . . ?
N1 C5 C4 122.4(3) . . ?
N1 C5 C6 115.9(3) . . ?
C4 C5 C6 121.7(3) . . ?
O1 C6 N2 126.7(3) . . ?
O1 C6 C5 117.7(3) . . ?
N2 C6 C5 115.7(3) . . ?
N3 C7 N4 124.5(4) . . ?
N3 C7 C8 114.9(3) . . ?
N4 C7 C8 120.5(3) . . ?
N5 C8 C9 121.8(4) . . ?
N5 C8 C7 114.4(3) . . ?
C9 C8 C7 123.8(4) . . ?
C8 C9 C10 118.8(4) . . ?
C11 C10 C9 119.2(4) . . ?
C12 C11 C10 118.9(4) . . ?
N5 C12 C11 123.6(4) . . ?
N6 C13 C14 122.0(4) . . ?
C15 C14 C13 119.6(4) . . ?
C14 C15 C16 118.7(4) . . ?
C17 C16 C15 119.1(4) . . ?
N6 C17 C16 121.8(4) . . ?
N6 C17 C18 113.1(3) . . ?
C16 C17 C18 125.1(4) . . ?
O2 C18 N7 121.2(3) . . ?
O2 C18 C17 120.1(3) . . ?
N7 C18 C17 118.7(3) . . ?
N8 C19 N9 127.9(4) . . ?
N8 C19 C20 113.6(3) . . ?
N9 C19 C20 118.5(3) . . ?
N10 C20 C21 122.1(4) . . ?
N10 C20 C19 115.9(4) . . ?
C21 C20 C19 122.0(4) . . ?
C20 C21 C22 118.3(4) . . ?
C23 C22 C21 120.0(4) . . ?
C22 C23 C24 118.3(4) . . ?
N10 C24 C23 123.8(5) . . ?
N11 C25 C26 122.3(4) . . ?
C25 C26 C27 118.9(4) . . ?
C26 C27 C28 119.4(4) . . ?
C27 C28 C29 118.4(4) . . ?
N11 C29 C28 122.0(4) . . ?
N11 C29 C30 115.3(3) . . ?
C28 C29 C30 122.8(4) . . ?
O3 C30 N12 126.4(3) . . ?
O3 C30 C29 117.8(3) . . ?
N12 C30 C29 115.8(3) . . ?
N13 C31 N14 125.0(4) . . ?
N13 C31 C32 115.1(3) . . ?
N14 C31 C32 119.9(3) . . ?
N15 C32 C33 123.0(4) . . ?
N15 C32 C31 112.7(3) . . ?
C33 C32 C31 124.3(4) . . ?
C32 C33 C34 118.5(4) . . ?
C35 C34 C33 119.0(4) . . ?
C36 C35 C34 119.0(4) . . ?
N15 C36 C35 123.2(4) . . ?
N16 C37 C38 122.7(4) . . ?
C39 C38 C37 118.9(4) . . ?
C38 C39 C40 119.1(4) . . ?
C39 C40 C41 118.4(4) . . ?
N16 C41 C40 122.9(4) . . ?
N16 C41 C42 115.4(3) . . ?
C40 C41 C42 121.7(4) . . ?
O4 C42 N17 126.1(3) . . ?
O4 C42 C41 117.4(3) . . ?
N17 C42 C41 116.4(3) . . ?
N18 C43 N19 123.4(4) . . ?
N18 C43 C44 115.0(3) . . ?
N19 C43 C44 121.6(4) . . ?
N20 C44 C45 121.2(4) . . ?
N20 C44 C43 114.3(3) . . ?
C45 C44 C43 124.4(4) . . ?
C44 C45 C46 118.8(4) . . ?
C47 C46 C45 119.7(4) . . ?
C48 C47 C46 118.7(4) . . ?
N20 C48 C47 122.7(4) . . ?

loop_
_geom_bond_atom_site_label_1
_geom_bond_atom_site_label_2
_geom_bond_distance
_geom_bond_site_symmetry_2
_geom_bond_publ_flag
Zn1 N1 2.073(3) . ?
Zn1 O6 2.079(3) . ?
Zn1 O5 2.098(3) . ?
Zn1 N6 2.103(3) . ?
Zn1 O1 2.125(3) . ?
Zn1 O2 2.238(3) . ?
Zn2 N3 2.017(3) . ?
Zn2 N16 2.101(3) . ?
Zn2 O4 2.116(3) . ?
Zn2 O7 2.140(3) . ?
Zn2 O1 2.217(2) . ?
Zn2 N5 2.251(3) . ?
Zn3 O8 2.049(3) . ?
Zn3 O3 2.079(3) . ?
Zn3 N8 2.084(3) . ?
Zn3 N11 2.111(3) . ?
Zn3 N10 2.190(4) . ?
Zn3 O2 2.330(3) . ?
Zn4 N13 2.009(3) . ?
Zn4 N18 2.023(3) . ?
Zn4 O4 2.176(3) . ?
Zn4 N15 2.228(3) . ?
Zn4 O3 2.232(3) . ?
Zn4 N20 2.279(3) . ?
O1 C6 1.297(4) . ?
O2 C18 1.247(4) . ?
O3 C30 1.302(4) . ?
O4 C42 1.300(4) . ?
O9 N21 1.142(6) . ?
O10 N21 1.231(5) . ?
O11 N21 1.224(5) . ?
O12 N22 1.212(5) . ?
O13 N22 1.268(5) . ?
O14 N22 1.223(5) . ?
O15 N23 1.120(8) . ?
O15 O16 1.789(9) . ?
O16 N23 1.119(6) . ?
O17 N23 1.222(6) . ?
O18 N24 1.258(6) . ?
O19 N24 1.225(5) . ?
O20 N24 1.242(5) . ?
O21 N25 1.242(5) . ?
O22 N25 1.262(5) . ?
O23 N25 1.245(5) . ?
N1 C5 1.334(5) . ?
N1 C1 1.350(5) . ?
N2 C6 1.300(5) . ?
N2 N3 1.399(4) . ?
N3 C7 1.294(5) . ?
N4 C7 1.328(5) . ?
N5 C12 1.345(5) . ?
N5 C8 1.359(5) . ?
N6 C13 1.335(5) . ?
N6 C17 1.346(5) . ?
N7 C18 1.336(5) . ?
N7 N8 1.392(4) . ?
N8 C19 1.295(5) . ?
N9 C19 1.326(5) . ?
N10 C24 1.338(5) . ?
N10 C20 1.348(5) . ?
N11 C29 1.335(5) . ?
N11 C25 1.347(5) . ?
N12 C30 1.307(5) . ?
N12 N13 1.399(4) . ?
N13 C31 1.291(5) . ?
N14 C31 1.336(5) . ?
N15 C36 1.343(5) . ?
N15 C32 1.352(5) . ?
N16 C41 1.333(5) . ?
N16 C37 1.347(5) . ?
N17 C42 1.308(5) . ?
N17 N18 1.391(4) . ?
N18 C43 1.294(5) . ?
N19 C43 1.331(5) . ?
N20 C48 1.345(5) . ?
N20 C44 1.359(5) . ?
C1 C2 1.370(6) . ?
C2 C3 1.376(6) . ?
C3 C4 1.385(6) . ?
C4 C5 1.395(5) . ?
C5 C6 1.499(5) . ?
C7 C8 1.491(5) . ?
C8 C9 1.378(6) . ?
C9 C10 1.398(6) . ?
C10 C11 1.370(6) . ?
C11 C12 1.360(6) . ?
C13 C14 1.380(6) . ?
C14 C15 1.363(7) . ?
C15 C16 1.391(6) . ?
C16 C17 1.373(6) . ?
C17 C18 1.498(5) . ?
C19 C20 1.494(5) . ?
C20 C21 1.387(6) . ?
C21 C22 1.388(6) . ?
C22 C23 1.360(7) . ?
C23 C24 1.374(7) . ?
C25 C26 1.379(6) . ?
C26 C27 1.381(6) . ?
C27 C28 1.385(6) . ?
C28 C29 1.400(5) . ?
C29 C30 1.483(5) . ?
C31 C32 1.511(5) . ?
C32 C33 1.365(6) . ?
C33 C34 1.395(6) . ?
C34 C35 1.370(6) . ?
C35 C36 1.367(6) . ?
C37 C38 1.384(5) . ?
C38 C39 1.380(6) . ?
C39 C40 1.381(6) . ?
C40 C41 1.397(5) . ?
C41 C42 1.492(5) . ?
C43 C44 1.473(5) . ?
C44 C45 1.383(6) . ?
C45 C46 1.396(6) . ?
C46 C47 1.375(7) . ?
C47 C48 1.373(7) . ?

loop_
_geom_torsion_atom_site_label_1
_geom_torsion_atom_site_label_2
_geom_torsion_atom_site_label_3
_geom_torsion_atom_site_label_4
_geom_torsion
_geom_torsion_site_symmetry_1
_geom_torsion_site_symmetry_2
_geom_torsion_site_symmetry_3
_geom_torsion_site_symmetry_4
_geom_torsion_publ_flag
N1 Zn1 O1 C6 -1.3(2) . . . . ?
O6 Zn1 O1 C6 97.0(2) . . . . ?
O5 Zn1 O1 C6 6.2(13) . . . . ?
N6 Zn1 O1 C6 -168.0(2) . . . . ?
O2 Zn1 O1 C6 -92.5(2) . . . . ?
N1 Zn1 O1 Zn2 172.1(2) . . . . ?
O6 Zn1 O1 Zn2 -89.6(2) . . . . ?
O5 Zn1 O1 Zn2 180(100) . . . . ?
N6 Zn1 O1 Zn2 5.4(2) . . . . ?
O2 Zn1 O1 Zn2 80.91(19) . . . . ?
N3 Zn2 O1 C6 -3.8(2) . . . . ?
N16 Zn2 O1 C6 169.8(2) . . . . ?
O4 Zn2 O1 C6 94.1(2) . . . . ?
O7 Zn2 O1 C6 -102.1(2) . . . . ?
N5 Zn2 O1 C6 -1.1(4) . . . . ?
N3 Zn2 O1 Zn1 -177.4(2) . . . . ?
N16 Zn2 O1 Zn1 -3.8(2) . . . . ?
O4 Zn2 O1 Zn1 -79.52(19) . . . . ?
O7 Zn2 O1 Zn1 84.31(19) . . . . ?
N5 Zn2 O1 Zn1 -174.70(17) . . . . ?
N1 Zn1 O2 C18 -173.2(3) . . . . ?
O6 Zn1 O2 C18 0.8(8) . . . . ?
O5 Zn1 O2 C18 91.9(3) . . . . ?
N6 Zn1 O2 C18 -0.3(3) . . . . ?
O1 Zn1 O2 C18 -93.7(3) . . . . ?
N1 Zn1 O2 Zn3 4.42(19) . . . . ?
O6 Zn1 O2 Zn3 178.4(6) . . . . ?
O5 Zn1 O2 Zn3 -90.53(19) . . . . ?
N6 Zn1 O2 Zn3 177.3(2) . . . . ?
O1 Zn1 O2 Zn3 83.93(17) . . . . ?
O8 Zn3 O2 C18 -98.6(3) . . . . ?
O3 Zn3 O2 C18 100.0(3) . . . . ?
N8 Zn3 O2 C18 -1.5(3) . . . . ?
N11 Zn3 O2 C18 173.9(3) . . . . ?
N10 Zn3 O2 C18 -4.9(4) . . . . ?
O8 Zn3 O2 Zn1 83.82(19) . . . . ?
O3 Zn3 O2 Zn1 -77.55(18) . . . . ?
N8 Zn3 O2 Zn1 -179.1(2) . . . . ?
N11 Zn3 O2 Zn1 -3.7(2) . . . . ?
N10 Zn3 O2 Zn1 177.53(18) . . . . ?
O8 Zn3 O3 C30 75.9(4) . . . . ?
N8 Zn3 O3 C30 -158.7(3) . . . . ?
N11 Zn3 O3 C30 9.8(3) . . . . ?
N10 Zn3 O3 C30 -82.2(3) . . . . ?
O2 Zn3 O3 C30 131.0(3) . . . . ?
O8 Zn3 O3 Zn4 -126.9(2) . . . . ?
N8 Zn3 O3 Zn4 -1.4(2) . . . . ?
N11 Zn3 O3 Zn4 167.0(2) . . . . ?
N10 Zn3 O3 Zn4 75.04(19) . . . . ?
O2 Zn3 O3 Zn4 -71.77(18) . . . . ?
N13 Zn4 O3 C30 -6.7(2) . . . . ?
N18 Zn4 O3 C30 159.3(2) . . . . ?
O4 Zn4 O3 C30 -122.5(2) . . . . ?
N15 Zn4 O3 C30 -10.3(4) . . . . ?
N20 Zn4 O3 C30 89.5(2) . . . . ?
N13 Zn4 O3 Zn3 -164.9(2) . . . . ?
N18 Zn4 O3 Zn3 1.1(2) . . . . ?
O4 Zn4 O3 Zn3 79.33(19) . . . . ?
N15 Zn4 O3 Zn3 -168.45(18) . . . . ?
N20 Zn4 O3 Zn3 -68.64(19) . . . . ?
N3 Zn2 O4 C42 -162.8(3) . . . . ?
N16 Zn2 O4 C42 6.9(3) . . . . ?
O7 Zn2 O4 C42 44.3(5) . . . . ?
O1 Zn2 O4 C42 122.9(3) . . . . ?
N5 Zn2 O4 C42 -87.6(3) . . . . ?
N3 Zn2 O4 Zn4 3.4(2) . . . . ?
N16 Zn2 O4 Zn4 173.1(2) . . . . ?
O7 Zn2 O4 Zn4 -149.5(3) . . . . ?
O1 Zn2 O4 Zn4 -70.87(19) . . . . ?
N5 Zn2 O4 Zn4 78.7(2) . . . . ?
N13 Zn4 O4 C42 163.3(2) . . . . ?
N18 Zn4 O4 C42 -6.9(2) . . . . ?
N15 Zn4 O4 C42 90.1(3) . . . . ?
O3 Zn4 O4 C42 -118.2(2) . . . . ?
N20 Zn4 O4 C42 -17.8(4) . . . . ?
N13 Zn4 O4 Zn2 -3.3(2) . . . . ?
N18 Zn4 O4 Zn2 -173.5(2) . . . . ?
N15 Zn4 O4 Zn2 -76.5(2) . . . . ?
O3 Zn4 O4 Zn2 75.2(2) . . . . ?
N20 Zn4 O4 Zn2 175.58(17) . . . . ?
O6 Zn1 N1 C5 -85.8(3) . . . . ?
O5 Zn1 N1 C5 -177.5(3) . . . . ?
N6 Zn1 N1 C5 65.3(6) . . . . ?
O1 Zn1 N1 C5 1.8(3) . . . . ?
O2 Zn1 N1 C5 93.2(3) . . . . ?
O6 Zn1 N1 C1 91.3(4) . . . . ?
O5 Zn1 N1 C1 -0.4(4) . . . . ?
N6 Zn1 N1 C1 -117.6(5) . . . . ?
O1 Zn1 N1 C1 178.9(4) . . . . ?
O2 Zn1 N1 C1 -89.7(4) . . . . ?
C6 N2 N3 C7 -174.8(3) . . . . ?
C6 N2 N3 Zn2 -1.1(4) . . . . ?
N16 Zn2 N3 C7 27.0(8) . . . . ?
O4 Zn2 N3 C7 91.2(3) . . . . ?
O7 Zn2 N3 C7 -96.3(3) . . . . ?
O1 Zn2 N3 C7 176.0(3) . . . . ?
N5 Zn2 N3 C7 -2.5(3) . . . . ?
N16 Zn2 N3 N2 -146.3(6) . . . . ?
O4 Zn2 N3 N2 -82.1(3) . . . . ?
O7 Zn2 N3 N2 90.4(3) . . . . ?
O1 Zn2 N3 N2 2.7(2) . . . . ?
N5 Zn2 N3 N2 -175.9(3) . . . . ?
N3 Zn2 N5 C12 176.1(4) . . . . ?
N16 Zn2 N5 C12 1.7(4) . . . . ?
O4 Zn2 N5 C12 80.5(3) . . . . ?
O7 Zn2 N5 C12 -87.2(3) . . . . ?
O1 Zn2 N5 C12 173.4(3) . . . . ?
N3 Zn2 N5 C8 2.5(3) . . . . ?
N16 Zn2 N5 C8 -171.9(3) . . . . ?
O4 Zn2 N5 C8 -93.1(3) . . . . ?
O7 Zn2 N5 C8 99.2(3) . . . . ?
O1 Zn2 N5 C8 -0.2(4) . . . . ?
N1 Zn1 N6 C13 -152.1(4) . . . . ?
O6 Zn1 N6 C13 -0.9(3) . . . . ?
O5 Zn1 N6 C13 90.3(3) . . . . ?
O1 Zn1 N6 C13 -90.3(3) . . . . ?
O2 Zn1 N6 C13 179.0(3) . . . . ?
N1 Zn1 N6 C17 29.9(6) . . . . ?
O6 Zn1 N6 C17 -178.8(3) . . . . ?
O5 Zn1 N6 C17 -87.7(3) . . . . ?
O1 Zn1 N6 C17 91.8(3) . . . . ?
O2 Zn1 N6 C17 1.0(3) . . . . ?
C18 N7 N8 C19 178.3(3) . . . . ?
C18 N7 N8 Zn3 -0.8(4) . . . . ?
O8 Zn3 N8 C19 -97.1(3) . . . . ?
O3 Zn3 N8 C19 101.3(3) . . . . ?
N11 Zn3 N8 C19 22.5(8) . . . . ?
N10 Zn3 N8 C19 0.2(3) . . . . ?
O2 Zn3 N8 C19 -177.9(3) . . . . ?
O8 Zn3 N8 N7 82.0(3) . . . . ?
O3 Zn3 N8 N7 -79.6(3) . . . . ?
N11 Zn3 N8 N7 -158.3(5) . . . . ?
N10 Zn3 N8 N7 179.3(3) . . . . ?
O2 Zn3 N8 N7 1.2(2) . . . . ?
O8 Zn3 N10 C24 -86.3(4) . . . . ?
O3 Zn3 N10 C24 85.3(4) . . . . ?
N8 Zn3 N10 C24 -178.7(4) . . . . ?
N11 Zn3 N10 C24 5.7(4) . . . . ?
O2 Zn3 N10 C24 -175.4(3) . . . . ?
O8 Zn3 N10 C20 91.8(3) . . . . ?
O3 Zn3 N10 C20 -96.6(3) . . . . ?
N8 Zn3 N10 C20 -0.5(3) . . . . ?
N11 Zn3 N10 C20 -176.2(3) . . . . ?
O2 Zn3 N10 C20 2.7(4) . . . . ?
O8 Zn3 N11 C29 -170.1(3) . . . . ?
O3 Zn3 N11 C29 -10.8(3) . . . . ?
N8 Zn3 N11 C29 70.0(7) . . . . ?
N10 Zn3 N11 C29 91.6(3) . . . . ?
O2 Zn3 N11 C29 -87.7(3) . . . . ?
O8 Zn3 N11 C25 20.7(4) . . . . ?
O3 Zn3 N11 C25 -180.0(4) . . . . ?
N8 Zn3 N11 C25 -99.1(7) . . . . ?
N10 Zn3 N11 C25 -77.5(4) . . . . ?
O2 Zn3 N11 C25 103.2(4) . . . . ?
C30 N12 N13 C31 -177.8(3) . . . . ?
C30 N12 N13 Zn4 -5.2(4) . . . . ?
N18 Zn4 N13 C31 55.8(6) . . . . ?
O4 Zn4 N13 C31 -85.8(3) . . . . ?
N15 Zn4 N13 C31 -3.3(3) . . . . ?
O3 Zn4 N13 C31 178.6(3) . . . . ?
N20 Zn4 N13 C31 94.7(3) . . . . ?
N18 Zn4 N13 N12 -116.3(5) . . . . ?
O4 Zn4 N13 N12 102.1(3) . . . . ?
N15 Zn4 N13 N12 -175.3(3) . . . . ?
O3 Zn4 N13 N12 6.6(3) . . . . ?
N20 Zn4 N13 N12 -77.3(3) . . . . ?
N13 Zn4 N15 C36 -178.4(4) . . . . ?
N18 Zn4 N15 C36 14.8(4) . . . . ?
O4 Zn4 N15 C36 -59.8(3) . . . . ?
O3 Zn4 N15 C36 -174.9(3) . . . . ?
N20 Zn4 N15 C36 89.0(4) . . . . ?
N13 Zn4 N15 C32 3.4(3) . . . . ?
N18 Zn4 N15 C32 -163.4(3) . . . . ?
O4 Zn4 N15 C32 122.1(3) . . . . ?
O3 Zn4 N15 C32 7.0(4) . . . . ?
N20 Zn4 N15 C32 -89.1(3) . . . . ?
N3 Zn2 N16 C41 55.2(7) . . . . ?
O4 Zn2 N16 C41 -10.6(3) . . . . ?
O7 Zn2 N16 C41 179.3(3) . . . . ?
O1 Zn2 N16 C41 -91.6(3) . . . . ?
N5 Zn2 N16 C41 83.8(3) . . . . ?
N3 Zn2 N16 C37 -112.4(7) . . . . ?
O4 Zn2 N16 C37 -178.2(3) . . . . ?
O7 Zn2 N16 C37 11.7(3) . . . . ?
O1 Zn2 N16 C37 100.8(3) . . . . ?
N5 Zn2 N16 C37 -83.8(3) . . . . ?
C42 N17 N18 C43 178.9(3) . . . . ?
C42 N17 N18 Zn4 -4.8(4) . . . . ?
N13 Zn4 N18 C43 37.2(7) . . . . ?
O4 Zn4 N18 C43 -177.5(3) . . . . ?
N15 Zn4 N18 C43 93.7(3) . . . . ?
O3 Zn4 N18 C43 -81.0(3) . . . . ?
N20 Zn4 N18 C43 -3.6(3) . . . . ?
N13 Zn4 N18 N17 -138.7(4) . . . . ?
O4 Zn4 N18 N17 6.5(3) . . . . ?
N15 Zn4 N18 N17 -82.2(3) . . . . ?
O3 Zn4 N18 N17 103.1(3) . . . . ?
N20 Zn4 N18 N17 -179.5(3) . . . . ?
N13 Zn4 N20 C48 12.4(4) . . . . ?
N18 Zn4 N20 C48 -177.6(4) . . . . ?
O4 Zn4 N20 C48 -166.6(3) . . . . ?
N15 Zn4 N20 C48 87.8(4) . . . . ?
O3 Zn4 N20 C48 -61.5(4) . . . . ?
N13 Zn4 N20 C44 -166.2(3) . . . . ?
N18 Zn4 N20 C44 3.8(3) . . . . ?
O4 Zn4 N20 C44 14.8(4) . . . . ?
N15 Zn4 N20 C44 -90.8(3) . . . . ?
O3 Zn4 N20 C44 119.9(3) . . . . ?
O15 O16 N23 O17 173.8(18) . . . . ?
O16 O15 N23 O17 -174.6(15) . . . . ?
C5 N1 C1 C2 -0.9(6) . . . . ?
Zn1 N1 C1 C2 -177.9(3) . . . . ?
N1 C1 C2 C3 0.9(7) . . . . ?
C1 C2 C3 C4 -0.9(7) . . . . ?
C2 C3 C4 C5 0.9(6) . . . . ?
C1 N1 C5 C4 1.0(6) . . . . ?
Zn1 N1 C5 C4 178.4(3) . . . . ?
C1 N1 C5 C6 -179.3(4) . . . . ?
Zn1 N1 C5 C6 -1.9(4) . . . . ?
C3 C4 C5 N1 -1.0(6) . . . . ?
C3 C4 C5 C6 179.3(4) . . . . ?
Zn1 O1 C6 N2 -179.3(3) . . . . ?
Zn2 O1 C6 N2 5.3(5) . . . . ?
Zn1 O1 C6 C5 0.7(4) . . . . ?
Zn2 O1 C6 C5 -174.7(3) . . . . ?
N3 N2 C6 O1 -3.2(5) . . . . ?
N3 N2 C6 C5 176.8(3) . . . . ?
N1 C5 C6 O1 0.8(5) . . . . ?
C4 C5 C6 O1 -179.5(4) . . . . ?
N1 C5 C6 N2 -179.2(3) . . . . ?
C4 C5 C6 N2 0.5(5) . . . . ?
N2 N3 C7 N4 -2.0(6) . . . . ?
Zn2 N3 C7 N4 -175.5(3) . . . . ?
N2 N3 C7 C8 175.5(3) . . . . ?
Zn2 N3 C7 C8 2.1(5) . . . . ?
C12 N5 C8 C9 1.6(6) . . . . ?
Zn2 N5 C8 C9 176.0(3) . . . . ?
C12 N5 C8 C7 -176.8(3) . . . . ?
Zn2 N5 C8 C7 -2.3(4) . . . . ?
N3 C7 C8 N5 0.5(5) . . . . ?
N4 C7 C8 N5 178.1(4) . . . . ?
N3 C7 C8 C9 -177.8(4) . . . . ?
N4 C7 C8 C9 -0.2(6) . . . . ?
N5 C8 C9 C10 -1.1(6) . . . . ?
C7 C8 C9 C10 177.1(4) . . . . ?
C8 C9 C10 C11 -0.7(6) . . . . ?
C9 C10 C11 C12 1.9(7) . . . . ?
C8 N5 C12 C11 -0.3(6) . . . . ?
Zn2 N5 C12 C11 -173.7(3) . . . . ?
C10 C11 C12 N5 -1.4(7) . . . . ?
C17 N6 C13 C14 -0.1(6) . . . . ?
Zn1 N6 C13 C14 -178.1(3) . . . . ?
N6 C13 C14 C15 0.1(7) . . . . ?
C13 C14 C15 C16 0.1(7) . . . . ?
C14 C15 C16 C17 -0.4(7) . . . . ?
C13 N6 C17 C16 -0.1(6) . . . . ?
Zn1 N6 C17 C16 178.0(3) . . . . ?
C13 N6 C17 C18 -179.5(3) . . . . ?
Zn1 N6 C17 C18 -1.5(4) . . . . ?
C15 C16 C17 N6 0.3(7) . . . . ?
C15 C16 C17 C18 179.7(4) . . . . ?
Zn1 O2 C18 N7 179.9(3) . . . . ?
Zn3 O2 C18 N7 1.7(5) . . . . ?
Zn1 O2 C18 C17 -0.4(4) . . . . ?
Zn3 O2 C18 C17 -178.5(3) . . . . ?
N8 N7 C18 O2 -0.8(5) . . . . ?
N8 N7 C18 C17 179.5(3) . . . . ?
N6 C17 C18 O2 1.2(5) . . . . ?
C16 C17 C18 O2 -178.2(4) . . . . ?
N6 C17 C18 N7 -179.0(3) . . . . ?
C16 C17 C18 N7 1.6(6) . . . . ?
N7 N8 C19 N9 0.3(6) . . . . ?
Zn3 N8 C19 N9 179.4(3) . . . . ?
N7 N8 C19 C20 -178.9(3) . . . . ?
Zn3 N8 C19 C20 0.2(5) . . . . ?
C24 N10 C20 C21 0.4(6) . . . . ?
Zn3 N10 C20 C21 -177.9(3) . . . . ?
C24 N10 C20 C19 179.2(4) . . . . ?
Zn3 N10 C20 C19 0.8(4) . . . . ?
N8 C19 C20 N10 -0.7(5) . . . . ?
N9 C19 C20 N10 -180.0(4) . . . . ?
N8 C19 C20 C21 178.1(4) . . . . ?
N9 C19 C20 C21 -1.2(6) . . . . ?
N10 C20 C21 C22 -0.4(7) . . . . ?
C19 C20 C21 C22 -179.0(4) . . . . ?
C20 C21 C22 C23 -0.1(8) . . . . ?
C21 C22 C23 C24 0.5(8) . . . . ?
C20 N10 C24 C23 0.0(7) . . . . ?
Zn3 N10 C24 C23 178.1(4) . . . . ?
C22 C23 C24 N10 -0.5(8) . . . . ?
C29 N11 C25 C26 0.3(7) . . . . ?
Zn3 N11 C25 C26 168.8(3) . . . . ?
N11 C25 C26 C27 -1.1(7) . . . . ?
C25 C26 C27 C28 1.3(7) . . . . ?
C26 C27 C28 C29 -0.8(7) . . . . ?
C25 N11 C29 C28 0.2(6) . . . . ?
Zn3 N11 C29 C28 -169.9(3) . . . . ?
C25 N11 C29 C30 -179.6(4) . . . . ?
Zn3 N11 C29 C30 10.2(4) . . . . ?
C27 C28 C29 N11 0.0(6) . . . . ?
C27 C28 C29 C30 179.9(4) . . . . ?
Zn3 O3 C30 N12 170.4(3) . . . . ?
Zn4 O3 C30 N12 7.1(5) . . . . ?
Zn3 O3 C30 C29 -7.5(4) . . . . ?
Zn4 O3 C30 C29 -170.8(3) . . . . ?
N13 N12 C30 O3 -2.1(6) . . . . ?
N13 N12 C30 C29 175.8(3) . . . . ?
N11 C29 C30 O3 -2.0(5) . . . . ?
C28 C29 C30 O3 178.1(4) . . . . ?
N11 C29 C30 N12 179.9(3) . . . . ?
C28 C29 C30 N12 0.0(6) . . . . ?
N12 N13 C31 N14 -3.4(6) . . . . ?
Zn4 N13 C31 N14 -175.8(3) . . . . ?
N12 N13 C31 C32 174.9(3) . . . . ?
Zn4 N13 C31 C32 2.5(5) . . . . ?
C36 N15 C32 C33 -1.4(6) . . . . ?
Zn4 N15 C32 C33 176.9(3) . . . . ?
C36 N15 C32 C31 178.4(3) . . . . ?
Zn4 N15 C32 C31 -3.2(4) . . . . ?
N13 C31 C32 N15 0.8(5) . . . . ?
N14 C31 C32 N15 179.2(4) . . . . ?
N13 C31 C32 C33 -179.4(4) . . . . ?
N14 C31 C32 C33 -1.0(6) . . . . ?
N15 C32 C33 C34 1.5(6) . . . . ?
C31 C32 C33 C34 -178.3(4) . . . . ?
C32 C33 C34 C35 -0.3(7) . . . . ?
C33 C34 C35 C36 -0.9(7) . . . . ?
C32 N15 C36 C35 0.1(6) . . . . ?
Zn4 N15 C36 C35 -178.0(3) . . . . ?
C34 C35 C36 N15 1.0(7) . . . . ?
C41 N16 C37 C38 0.4(6) . . . . ?
Zn2 N16 C37 C38 167.5(3) . . . . ?
N16 C37 C38 C39 -2.0(7) . . . . ?
C37 C38 C39 C40 1.9(7) . . . . ?
C38 C39 C40 C41 -0.3(7) . . . . ?
C37 N16 C41 C40 1.4(6) . . . . ?
Zn2 N16 C41 C40 -167.5(3) . . . . ?
C37 N16 C41 C42 -178.6(3) . . . . ?
Zn2 N16 C41 C42 12.5(4) . . . . ?
C39 C40 C41 N16 -1.4(6) . . . . ?
C39 C40 C41 C42 178.5(4) . . . . ?
Zn2 O4 C42 N17 177.5(3) . . . . ?
Zn4 O4 C42 N17 7.6(5) . . . . ?
Zn2 O4 C42 C41 -2.4(4) . . . . ?
Zn4 O4 C42 C41 -172.3(3) . . . . ?
N18 N17 C42 O4 -2.5(5) . . . . ?
N18 N17 C42 C41 177.4(3) . . . . ?
N16 C41 C42 O4 -6.9(5) . . . . ?
C40 C41 C42 O4 173.2(4) . . . . ?
N16 C41 C42 N17 173.2(3) . . . . ?
C40 C41 C42 N17 -6.8(6) . . . . ?
N17 N18 C43 N19 -0.2(6) . . . . ?
Zn4 N18 C43 N19 -176.3(3) . . . . ?
N17 N18 C43 C44 178.8(3) . . . . ?
Zn4 N18 C43 C44 2.7(5) . . . . ?
C48 N20 C44 C45 -2.3(6) . . . . ?
Zn4 N20 C44 C45 176.5(3) . . . . ?
C48 N20 C44 C43 177.5(4) . . . . ?
Zn4 N20 C44 C43 -3.8(4) . . . . ?
N18 C43 C44 N20 1.2(5) . . . . ?
N19 C43 C44 N20 -179.7(4) . . . . ?
N18 C43 C44 C45 -179.1(4) . . . . ?
N19 C43 C44 C45 0.0(6) . . . . ?
N20 C44 C45 C46 2.9(6) . . . . ?
C43 C44 C45 C46 -176.8(4) . . . . ?
C44 C45 C46 C47 -1.9(7) . . . . ?
C45 C46 C47 C48 0.3(7) . . . . ?
C44 N20 C48 C47 0.6(6) . . . . ?
Zn4 N20 C48 C47 -177.9(3) . . . . ?
C46 C47 C48 N20 0.4(7) . . . . ?
